data_1570875
loop_
_publ_author_name
'Liao, Qiuyan'
'Li, Aisen'
'Huang, Arui'
'Wang, Jiaqiang'
'Chang, Kai'
'Li, Hehua'
'Yao, Pengfei'
'Zhong, Cheng'
'Xie, Peidong'
'Wang, Jinfeng'
'Li, Zhen'
'Li, Qianqian'

_publ_section_title
;
 Controllable &#x3c0;-&#x3c0; coupling of intramolecular dimer models in
 aggregated states.
;
_journal_issue 12
_journal_name_full 'Chemical science'
_journal_page_first 4364
_journal_page_last 4373
_journal_paper_doi 10.1039/d3sc05533g
_journal_volume 15
_journal_year 2024
_chemical_formula_moiety 'C2 H5 I1, C51 H46 O'
_chemical_formula_sum 'C53 H51 I O'
_chemical_formula_weight 830.84
_space_group_crystal_system triclinic
_space_group_IT_number 2
_space_group_name_Hall '-P 1'
_space_group_name_H-M_alt 'P -1'
_atom_sites_solution_hydrogens geom
_atom_sites_solution_primary dual
_audit_creation_date 2023-11-15
_audit_creation_method
;
Olex2 1.5-ac5-024
(compiled 2022.04.12 svn.rca3783a0 for Rigaku Oxford Diffraction, GUI svn.r6498)
;
_audit_update_record
;
2023-11-15 deposited with the CCDC.	2024-02-01 downloaded from the CCDC.
;
_cell_angle_alpha 93.947(2)
_cell_angle_beta 113.886(2)
_cell_angle_gamma 108.270(2)
_cell_formula_units_Z 2
_cell_length_a 12.8029(2)
_cell_length_b 13.1018(2)
_cell_length_c 15.0559(3)
_cell_measurement_reflns_used 13256
_cell_measurement_temperature 302.47(10)
_cell_measurement_theta_max 75.1660
_cell_measurement_theta_min 3.2650
_cell_volume 2136.32(8)
_computing_cell_refinement 'CrysAlisPro 1.171.41.112a (Rigaku OD, 2021)'
_computing_data_collection 'CrysAlisPro 1.171.41.112a (Rigaku OD, 2021)'
_computing_data_reduction 'CrysAlisPro 1.171.41.112a (Rigaku OD, 2021)'
_computing_molecular_graphics 'Olex2 1.5-ac5-024 (Dolomanov et al., 2009)'
_computing_publication_material 'Olex2 1.5-ac5-024 (Dolomanov et al., 2009)'
_computing_structure_refinement 'SHELXL 2018/3 (Sheldrick, 2015)'
_computing_structure_solution 'SHELXT 2018/2 (Sheldrick, 2018)'
_diffrn_ambient_environment air
_diffrn_ambient_temperature 302.47(10)
_diffrn_detector 'Hybrid Pixel Array Detector'
_diffrn_detector_area_resol_mean 10.0000
_diffrn_detector_type 'HyPix-Arc 150'
_diffrn_measured_fraction_theta_full 0.992
_diffrn_measured_fraction_theta_max 0.992
_diffrn_measurement_details
;
List of Runs (angles in degrees, time in seconds):

  # Type    Start    End  Width  t~exp~   \w     \q     \k     \f   Frames
#--------------------------------------------------------------------------
  1  \w     35.00  61.00   0.50    0.20    --   76.75-125.00  30.00   52
  2  \w     71.00  97.00   0.50    0.20    --   76.75-125.00  30.00   52
  3  \w     41.00  96.00   0.50    0.20    --   77.87-120.00  -8.23  110
  4  \w     49.00  75.00   0.50    0.20    --   76.75-125.00 -30.00   52
  5  \w     28.00  65.00   0.50    0.20    --   62.89-125.00 -30.00   74
  6  \w     47.00  96.00   0.50    0.20    --   76.75-125.00 -90.00   98
  7  \w     52.00  98.00   0.50    0.20    --   76.75-125.00-150.00   92
  8  \w     52.00 102.00   0.50    0.20    --   62.89  15.00-180.00  100
  9  \w     63.00 110.00   0.50    0.20    --   72.93  15.00 120.00   94
 10  \w   -106.00 -61.00   0.50    0.20    --  -63.72 -15.00 -90.00   90
 11  \w    -88.00 -63.00   0.50    0.20    --  -71.74 -15.00-120.00   50
 12  \w    -99.00 -57.00   0.50    0.20    --  -63.72 -15.00 -30.00   84
 13  \w    -98.00 -72.00   0.50    0.20    --  -76.43 -15.00-150.00   52
 14  \w    -91.00 -54.00   0.50    0.20    --  -63.72 -15.00   0.00   74
 15  \w   -114.00 -64.00   0.50    0.20    --  -71.74 -15.00  60.00  100
 16  \w   -119.00 -83.00   0.50    0.20    --  -76.43 -15.00 120.00   72
 17  \w    -85.00 -59.00   0.50    0.20    --  -63.72 -15.00 120.00   52
 18  \w   -125.00 -79.00   0.50    0.20    --  -81.49 -15.00 150.00   92
 19  \w   -124.00 -74.00   0.50    0.20    --  -81.49 -15.00 -60.00  100
 20  \w   -125.00 -77.00   0.50    0.20    --  -81.49 -15.00-120.00   96
 21  \w   -118.00 -66.00   0.50    0.20    --  -76.43 -15.00-180.00  104
 22  \w   -102.00 -43.00   0.50    0.20    --  -81.49 125.00-150.00  118
 23  \w    -53.00 -26.00   0.50    0.20    --  -63.72 125.00-180.00   54
 24  \w    -72.00 -29.00   0.50    0.20    --  -71.74 125.00 -30.00   86
 25  \w    -94.00 -52.00   0.50    0.20    --  -76.43 125.00   0.00   84
 26  \w   -102.00 -41.00   0.50    0.20    --  -81.49 125.00  60.00  122
 27  \w    -97.00 -34.00   0.50    0.20    --  -76.43 125.00  90.00  126
 28  \w   -101.00 -75.00   0.50    0.20    --  -81.49 125.00 120.00   52
 29  \w    -68.00 -40.00   0.50    0.20    --  -81.49 125.00 120.00   56
 30  \w   -102.00 -47.00   0.50    0.20    --  -81.49 125.00 150.00  110
 31  \w   -100.00 -74.00   0.50    0.20    --  -81.49 125.00  90.00   52
 32  \w   -102.00 -40.00   0.50    0.20    --  -81.49 125.00  30.00  124
 33  \w    -68.00 -42.00   0.50    0.20    --  -81.49 125.00   0.00   52
 34  \w   -102.00 -77.00   0.50    0.20    --  -81.49 125.00   0.00   50
 35  \w   -101.00 -43.00   0.50    0.20    --  -81.49 125.00 -60.00  116
 36  \w   -102.00 -77.00   0.50    0.20    --  -81.49 125.00 -90.00   50
 37  \w   -102.00 -76.00   0.50    0.20    --  -81.49 125.00-180.00   52
;
_diffrn_measurement_device 'four-circle diffractometer'
_diffrn_measurement_device_type 'ROD, Synergy Custom system, HyPix-Arc 150'
_diffrn_measurement_method '\w scans'
_diffrn_orient_matrix_type 'CrysAlisPro convention (1999,Acta A55,543-557)'
_diffrn_orient_matrix_UB_11 -0.0399536000
_diffrn_orient_matrix_UB_12 -0.0015498000
_diffrn_orient_matrix_UB_13 0.0837946000
_diffrn_orient_matrix_UB_21 -0.0819452000
_diffrn_orient_matrix_UB_22 -0.1231714000
_diffrn_orient_matrix_UB_23 -0.0442770000
_diffrn_orient_matrix_UB_31 0.1087549000
_diffrn_orient_matrix_UB_32 -0.0313132000
_diffrn_orient_matrix_UB_33 0.0648990000
_diffrn_radiation_monochromator mirror
_diffrn_radiation_probe x-ray
_diffrn_radiation_type 'Cu K\a'
_diffrn_radiation_wavelength 1.54184
_diffrn_reflns_av_R_equivalents 0.0370
_diffrn_reflns_av_unetI/netI 0.0326
_diffrn_reflns_Laue_measured_fraction_full 0.992
_diffrn_reflns_Laue_measured_fraction_max 0.992
_diffrn_reflns_limit_h_max 15
_diffrn_reflns_limit_h_min -14
_diffrn_reflns_limit_k_max 15
_diffrn_reflns_limit_k_min -15
_diffrn_reflns_limit_l_max 17
_diffrn_reflns_limit_l_min -17
_diffrn_reflns_number 26596
_diffrn_reflns_point_group_measured_fraction_full 0.992
_diffrn_reflns_point_group_measured_fraction_max 0.992
_diffrn_reflns_theta_full 66.601
_diffrn_reflns_theta_max 66.601
_diffrn_reflns_theta_min 3.295
_diffrn_source 'Rotating-anode X-ray tube'
_diffrn_source_type 'Rigaku (Cu) X-ray Source'
_exptl_absorpt_coefficient_mu 6.160
_exptl_absorpt_correction_T_max 1.00000
_exptl_absorpt_correction_T_min 0.55209
_exptl_absorpt_correction_type multi-scan
_exptl_absorpt_process_details
;
CrysAlisPro 1.171.41.112a (Rigaku Oxford Diffraction, 2021)
Empirical absorption correction using spherical harmonics,
implemented in SCALE3 ABSPACK scaling algorithm.
;
_exptl_crystal_colour 'clear light colourless'
_exptl_crystal_colour_lustre clear
_exptl_crystal_colour_modifier light
_exptl_crystal_colour_primary colourless
_exptl_crystal_density_diffrn 1.292
_exptl_crystal_description plate
_exptl_crystal_F_000 860
_exptl_crystal_size_max 0.15
_exptl_crystal_size_mid 0.1
_exptl_crystal_size_min 0.1
_refine_diff_density_max 1.279
_refine_diff_density_min -1.063
_refine_diff_density_rms 0.121
_refine_ls_extinction_coef 0.0019(5)
_refine_ls_extinction_expression Fc^*^=kFc[1+0.001xFc^2^\l^3^/sin(2\q)]^-1/4^
_refine_ls_extinction_method 'SHELXL-2018/3 (Sheldrick 2018)'
_refine_ls_goodness_of_fit_ref 1.120
_refine_ls_hydrogen_treatment constr
_refine_ls_matrix_type full
_refine_ls_number_parameters 535
_refine_ls_number_reflns 7478
_refine_ls_number_restraints 8
_refine_ls_restrained_S_all 1.126
_refine_ls_R_factor_all 0.1006
_refine_ls_R_factor_gt 0.0890
_refine_ls_shift/su_max 0.001
_refine_ls_shift/su_mean 0.000
_refine_ls_structure_factor_coef Fsqd
_refine_ls_weighting_details 'w=1/[\s^2^(Fo^2^)+(0.2000P)^2^] where P=(Fo^2^+2Fc^2^)/3'
_refine_ls_weighting_scheme calc
_refine_ls_wR_factor_gt 0.2625
_refine_ls_wR_factor_ref 0.2771
_reflns_Friedel_coverage 0.000
_reflns_number_gt 5762
_reflns_number_total 7478
_reflns_threshold_expression 'I > 2\s(I)'
_cod_data_source_file d3sc05533g4.cif
_cod_data_source_block 20221209-lqy-1_auto
_cod_depositor_comments 'Adding full bibliography for 1570870--1570891.cif.'
_cod_original_cell_volume 2136.31(7)
_cod_database_code 1570875
_shelx_shelxl_version_number 2018/3
_chemical_oxdiff_formula CHOI
_shelx_space_group_comment
;
The symmetry employed for this shelxl refinement is uniquely defined
by the following loop, which should always be used as a source of
symmetry information in preference to the above space-group names.
They are only intended as comments.
;
_shelx_estimated_absorpt_t_max 0.578
_shelx_estimated_absorpt_t_min 0.458
_olex2_refinement_description
;
1. Fixed Uiso
 At 1.2 times of:
  All C(H) groups, All C(H,H) groups
 At 1.5 times of:
  All C(H,H,H) groups
2. Restrained distances
 C52-C53
 1.54 with sigma of 0.02
 C52-I1'
 2.13 with sigma of 0.02
 C52'-I1
 2.13 with sigma of 0.02
 C52'-C53'
 1.54 with sigma of 0.02
 C53'-C52'
 1.54 with sigma of 0.01
 I1'-C52 \\sim I1-C52'
 with sigma of 0.02
 I1'-C53 \\sim I1-C53'
 with sigma of 0.04
 C53-C52 \\sim C53'-C52'
 with sigma of 0.02
3. Others
 Sof(I1)=Sof(C52')=Sof(H52A)=Sof(H52B)=Sof(C53')=Sof(H53A)=Sof(H53B)=Sof(H53C)=
 1-FVAR(1)
 Sof(I1')=Sof(C52)=Sof(H52C)=Sof(H52D)=Sof(C53)=Sof(H53D)=Sof(H53E)=Sof(H53F)=
 FVAR(1)
4.a Secondary CH2 refined with riding coordinates:
 C52(H52C,H52D), C52'(H52A,H52B)
4.b Aromatic/amide H refined with riding coordinates:
 C3(H3), C5(H5), C8(H8), C10(H10), C15(H15), C16(H16), C17(H17), C18(H18),
 C20(H20), C22(H22), C23(H23), C24(H24), C25(H25), C29(H29), C30(H30), C31(H31),
  C32(H32), C34(H34), C36(H36), C37(H37), C38(H38), C39(H39)
4.c Idealised Me refined as rotating group:
 C42(H42A,H42B,H42C), C43(H43A,H43B,H43C), C45(H45A,H45B,H45C), C46(H46A,H46B,
 H46C), C47(H47A,H47B,H47C), C49(H49A,H49B,H49C), C50(H50A,H50B,H50C), C51(H51A,
 H51B,H51C), C53(H53D,H53E,H53F), C53'(H53A,H53B,H53C)
;
_olex2_submission_special_instructions 'No special instructions were received'
_oxdiff_exptl_absorpt_empirical_details
;
Empirical correction (ABSPACK) includes:
- Absorption correction using spherical harmonics
- Frame scaling
;
_oxdiff_exptl_absorpt_empirical_full_max 3.606
_oxdiff_exptl_absorpt_empirical_full_min 0.336

loop_
_space_group_symop_operation_xyz
'x, y, z'
'-x, -y, -z'

loop_
_atom_site_label
_atom_site_type_symbol
_atom_site_fract_x
_atom_site_fract_y
_atom_site_fract_z
_atom_site_U_iso_or_equiv
_atom_site_adp_type
_atom_site_occupancy
_atom_site_site_symmetry_order
_atom_site_calc_flag
_atom_site_refinement_flags_posn
_atom_site_refinement_flags_adp
_atom_site_refinement_flags_occupancy
_atom_site_disorder_assembly
_atom_site_disorder_group
I1 I 0.2899(2) -0.0154(5) 0.2117(4) 0.1855(15) Uani 0.493(7) 1 d D . P A 2
I1' I 0.3165(3) 0.0472(4) 0.24216(14) 0.1446(11) Uani 0.507(7) 1 d D . P A 1
O1 O 0.23109(17) 0.49667(13) 0.25225(14) 0.0454(5) Uani 1 1 d . . . . .
C1 C 0.2303(2) 0.57948(19) 0.31328(19) 0.0387(5) Uani 1 1 d . . . . .
C2 C 0.3165(2) 0.68418(19) 0.3297(2) 0.0414(6) Uani 1 1 d . . . . .
C3 C 0.3200(2) 0.77216(19) 0.3899(2) 0.0424(6) Uani 1 1 d . . . . .
H3 H 0.377017 0.842394 0.401327 0.051 Uiso 1 1 calc R U . . .
C4 C 0.2403(2) 0.75783(19) 0.43364(19) 0.0414(6) Uani 1 1 d . . . . .
C5 C 0.1572(2) 0.65231(19) 0.41485(19) 0.0400(5) Uani 1 1 d . . . . .
H5 H 0.103361 0.641456 0.443333 0.048 Uiso 1 1 calc R U . . .
C6 C 0.1494(2) 0.56103(19) 0.35551(18) 0.0377(5) Uani 1 1 d . . . . .
C7 C 0.0661(2) 0.36161(19) 0.27197(18) 0.0378(5) Uani 1 1 d . . . . .
C8 C -0.0100(2) 0.25080(19) 0.24735(19) 0.0399(5) Uani 1 1 d . . . . .
H8 H -0.066168 0.230364 0.273377 0.048 Uiso 1 1 calc R U . . .
C9 C -0.0063(2) 0.16939(19) 0.18607(19) 0.0410(6) Uani 1 1 d . . . . .
C10 C 0.0797(2) 0.2024(2) 0.1486(2) 0.0419(6) Uani 1 1 d . . . . .
H10 H 0.084373 0.149708 0.107286 0.050 Uiso 1 1 calc R U . . .
C11 C 0.1583(2) 0.3116(2) 0.1713(2) 0.0401(6) Uani 1 1 d . . . . .
C12 C 0.1505(2) 0.39068(19) 0.23345(19) 0.0378(5) Uani 1 1 d . . . . .
C13 C 0.4068(2) 0.70465(19) 0.2871(2) 0.0419(6) Uani 1 1 d . . . . .
C14 C 0.5326(2) 0.73352(19) 0.3516(2) 0.0439(6) Uani 1 1 d . . . . .
C15 C 0.5782(3) 0.7341(2) 0.4558(2) 0.0558(7) Uani 1 1 d . . . . .
H15 H 0.523071 0.713849 0.482799 0.067 Uiso 1 1 calc R U . . .
C16 C 0.7006(3) 0.7635(3) 0.5157(3) 0.0686(9) Uani 1 1 d . . . . .
H16 H 0.727800 0.762721 0.583003 0.082 Uiso 1 1 calc R U . . .
C17 C 0.7873(3) 0.7955(3) 0.4772(3) 0.0701(9) Uani 1 1 d . . . . .
H17 H 0.870840 0.816395 0.519380 0.084 Uiso 1 1 calc R U . . .
C18 C 0.7488(3) 0.7956(3) 0.3794(3) 0.0658(9) Uani 1 1 d . . . . .
H18 H 0.806565 0.816369 0.354977 0.079 Uiso 1 1 calc R U . . .
C19 C 0.6213(3) 0.7646(2) 0.3129(2) 0.0503(7) Uani 1 1 d . . . . .
C20 C 0.5810(3) 0.7660(2) 0.2126(3) 0.0564(7) Uani 1 1 d . . . . .
H20 H 0.638971 0.789055 0.188544 0.068 Uiso 1 1 calc R U . . .
C21 C 0.4569(3) 0.7341(2) 0.1470(2) 0.0525(7) Uani 1 1 d . . . . .
C22 C 0.4172(4) 0.7362(3) 0.0440(3) 0.0702(9) Uani 1 1 d . . . . .
H22 H 0.475207 0.759195 0.020039 0.084 Uiso 1 1 calc R U . . .
C23 C 0.2963(4) 0.7052(4) -0.0190(3) 0.0801(11) Uani 1 1 d . . . . .
H23 H 0.271763 0.706195 -0.086045 0.096 Uiso 1 1 calc R U . . .
C24 C 0.2064(4) 0.6712(4) 0.0163(3) 0.0794(11) Uani 1 1 d . . . . .
H24 H 0.123402 0.649823 -0.027768 0.095 Uiso 1 1 calc R U . . .
C25 C 0.2409(3) 0.6695(3) 0.1143(2) 0.0616(8) Uani 1 1 d . . . . .
H25 H 0.180674 0.646774 0.136131 0.074 Uiso 1 1 calc R U . . .
C26 C 0.3669(3) 0.7018(2) 0.1840(2) 0.0473(6) Uani 1 1 d . . . . .
C27 C 0.2490(2) 0.34307(19) 0.1296(2) 0.0413(6) Uani 1 1 d . . . . .
C28 C 0.3760(3) 0.3746(2) 0.1934(2) 0.0481(6) Uani 1 1 d . . . . .
C29 C 0.4243(3) 0.3827(3) 0.2978(3) 0.0627(8) Uani 1 1 d . . . . .
H29 H 0.370865 0.369171 0.326691 0.075 Uiso 1 1 calc R U . . .
C30 C 0.5468(4) 0.4098(4) 0.3568(3) 0.0842(12) Uani 1 1 d . . . . .
H30 H 0.575709 0.415574 0.425109 0.101 Uiso 1 1 calc R U . . .
C31 C 0.6299(4) 0.4291(4) 0.3153(4) 0.0879(12) Uani 1 1 d . . . . .
H31 H 0.712821 0.444425 0.355859 0.105 Uiso 1 1 calc R U . . .
C32 C 0.5889(3) 0.4253(3) 0.2151(4) 0.0775(11) Uani 1 1 d . . . . .
H32 H 0.644836 0.440828 0.188570 0.093 Uiso 1 1 calc R U . . .
C33 C 0.4624(3) 0.3979(2) 0.1519(3) 0.0542(7) Uani 1 1 d . . . . .
C34 C 0.4181(3) 0.3914(3) 0.0498(3) 0.0609(8) Uani 1 1 d . . . . .
H34 H 0.473953 0.407390 0.023270 0.073 Uiso 1 1 calc R U . . .
C35 C 0.2942(3) 0.3621(2) -0.0139(2) 0.0529(7) Uani 1 1 d . . . . .
C36 C 0.2496(4) 0.3541(3) -0.1187(3) 0.0669(9) Uani 1 1 d . . . . .
H36 H 0.305347 0.369810 -0.145350 0.080 Uiso 1 1 calc R U . . .
C37 C 0.1290(4) 0.3245(3) -0.1798(3) 0.0726(10) Uani 1 1 d . . . . .
H37 H 0.102296 0.319399 -0.247869 0.087 Uiso 1 1 calc R U . . .
C38 C 0.0423(4) 0.3009(3) -0.1407(3) 0.0682(9) Uani 1 1 d . . . . .
H38 H -0.040963 0.280664 -0.183382 0.082 Uiso 1 1 calc R U . . .
C39 C 0.0799(3) 0.3076(3) -0.0411(2) 0.0574(7) Uani 1 1 d . . . . .
H39 H 0.021642 0.292523 -0.016931 0.069 Uiso 1 1 calc R U . . .
C40 C 0.2061(3) 0.33707(19) 0.0265(2) 0.0444(6) Uani 1 1 d . . . . .
C41 C 0.0570(2) 0.44646(19) 0.34027(19) 0.0379(5) Uani 1 1 d . . . . .
C42 C -0.0739(2) 0.4472(2) 0.2936(2) 0.0492(7) Uani 1 1 d . . . . .
H42A H -0.079061 0.501530 0.336156 0.074 Uiso 1 1 calc R U . . .
H42B H -0.131897 0.375781 0.286078 0.074 Uiso 1 1 calc R U . . .
H42C H -0.092597 0.464845 0.229460 0.074 Uiso 1 1 calc R U . . .
C43 C 0.0857(3) 0.4156(2) 0.4420(2) 0.0507(7) Uani 1 1 d . . . . .
H43A H 0.167619 0.415498 0.471370 0.076 Uiso 1 1 calc R U . . .
H43B H 0.027747 0.343590 0.432993 0.076 Uiso 1 1 calc R U . . .
H43C H 0.079563 0.468582 0.485081 0.076 Uiso 1 1 calc R U . . .
C44 C 0.2437(3) 0.8543(2) 0.5011(2) 0.0484(6) Uani 1 1 d . . . . .
C45 C 0.3504(5) 0.9610(3) 0.5228(4) 0.0881(14) Uani 1 1 d . . . . .
H45A H 0.341146 0.983801 0.461719 0.132 Uiso 1 1 calc R U . . .
H45B H 0.426491 0.949399 0.552787 0.132 Uiso 1 1 calc R U . . .
H45C H 0.351060 1.017193 0.567677 0.132 Uiso 1 1 calc R U . . .
C46 C 0.1206(5) 0.8681(4) 0.4536(4) 0.0985(17) Uani 1 1 d . . . . .
H46A H 0.118160 0.921471 0.498969 0.148 Uiso 1 1 calc R U . . .
H46B H 0.055139 0.798603 0.438688 0.148 Uiso 1 1 calc R U . . .
H46C H 0.110643 0.892785 0.393192 0.148 Uiso 1 1 calc R U . . .
C47 C 0.2617(5) 0.8258(3) 0.6017(3) 0.0827(12) Uani 1 1 d . . . . .
H47A H 0.336960 0.812819 0.631629 0.124 Uiso 1 1 calc R U . . .
H47B H 0.193738 0.760572 0.591991 0.124 Uiso 1 1 calc R U . . .
H47C H 0.265709 0.885973 0.644732 0.124 Uiso 1 1 calc R U . . .
C48 C -0.0921(3) 0.04824(19) 0.1637(2) 0.0481(6) Uani 1 1 d . . . . .
C49 C -0.2247(3) 0.0411(3) 0.1324(4) 0.0797(11) Uani 1 1 d . . . . .
H49A H -0.279296 -0.034905 0.110881 0.119 Uiso 1 1 calc R U . . .
H49B H -0.248208 0.077736 0.078694 0.119 Uiso 1 1 calc R U . . .
H49C H -0.229392 0.076100 0.188080 0.119 Uiso 1 1 calc R U . . .
C50 C -0.0488(5) 0.0042(3) 0.2566(3) 0.0961(15) Uani 1 1 d . . . . .
H50A H -0.052900 0.046310 0.309037 0.144 Uiso 1 1 calc R U . . .
H50B H 0.034646 0.010192 0.276789 0.144 Uiso 1 1 calc R U . . .
H50C H -0.100660 -0.071754 0.243024 0.144 Uiso 1 1 calc R U . . .
C51 C -0.0933(4) -0.0239(3) 0.0796(3) 0.0793(11) Uani 1 1 d . . . . .
H51A H -0.148795 -0.098158 0.067361 0.119 Uiso 1 1 calc R U . . .
H51B H -0.011837 -0.022946 0.097985 0.119 Uiso 1 1 calc R U . . .
H51C H -0.119957 0.003853 0.020297 0.119 Uiso 1 1 calc R U . . .
C52 C 0.4235(10) -0.0019(8) 0.1694(7) 0.156(9) Uani 0.507(7) 1 d D . P A 1
H52C H 0.487413 -0.022871 0.216058 0.187 Uiso 0.507(7) 1 calc R U P A 1
H52D H 0.369417 -0.062508 0.111559 0.187 Uiso 0.507(7) 1 calc R U P A 1
C52' C 0.4122(11) 0.1119(9) 0.1687(10) 0.26(2) Uani 0.493(7) 1 d D . P A 2
H52A H 0.362771 0.139212 0.115428 0.310 Uiso 0.493(7) 1 calc R U P A 2
H52B H 0.468166 0.173580 0.225335 0.310 Uiso 0.493(7) 1 calc R U P A 2
C53 C 0.4795(14) 0.1046(12) 0.1391(12) 0.086(5) Uani 0.507(7) 1 d D . P A 1
H53D H 0.497640 0.086098 0.085663 0.129 Uiso 0.507(7) 1 calc R U P A 1
H53E H 0.553892 0.153187 0.195324 0.129 Uiso 0.507(7) 1 calc R U P A 1
H53F H 0.421585 0.140560 0.117660 0.129 Uiso 0.507(7) 1 calc R U P A 1
C53' C 0.4858(15) 0.0613(13) 0.1339(13) 0.074(5) Uani 0.493(7) 1 d D . P A 2
H53A H 0.430459 0.005233 0.073857 0.112 Uiso 0.493(7) 1 calc R U P A 2
H53B H 0.529390 0.029181 0.184785 0.112 Uiso 0.493(7) 1 calc R U P A 2
H53C H 0.543531 0.117712 0.121159 0.112 Uiso 0.493(7) 1 calc R U P A 2

loop_
_atom_site_aniso_label
_atom_site_aniso_U_11
_atom_site_aniso_U_22
_atom_site_aniso_U_33
_atom_site_aniso_U_23
_atom_site_aniso_U_13
_atom_site_aniso_U_12
I1 0.1762(14) 0.196(3) 0.189(2) 0.113(2) 0.0778(13) 0.0673(16)
I1' 0.1528(15) 0.198(2) 0.1375(10) 0.0623(12) 0.0773(9) 0.1127(16)
O1 0.0511(10) 0.0305(8) 0.0669(11) 0.0023(7) 0.0454(9) 0.0072(7)
C1 0.0418(13) 0.0326(11) 0.0519(13) 0.0062(10) 0.0320(11) 0.0130(10)
C2 0.0432(13) 0.0354(12) 0.0562(14) 0.0099(10) 0.0338(12) 0.0127(10)
C3 0.0444(13) 0.0307(11) 0.0564(14) 0.0054(10) 0.0320(12) 0.0078(10)
C4 0.0478(14) 0.0341(12) 0.0514(13) 0.0070(10) 0.0310(11) 0.0157(10)
C5 0.0438(13) 0.0365(12) 0.0509(13) 0.0073(10) 0.0328(11) 0.0141(10)
C6 0.0387(12) 0.0338(12) 0.0491(13) 0.0084(10) 0.0286(10) 0.0128(10)
C7 0.0389(12) 0.0327(12) 0.0478(13) 0.0070(9) 0.0269(10) 0.0114(10)
C8 0.0400(12) 0.0351(12) 0.0530(13) 0.0095(10) 0.0317(11) 0.0104(10)
C9 0.0441(13) 0.0335(12) 0.0505(13) 0.0084(10) 0.0283(11) 0.0119(10)
C10 0.0469(13) 0.0335(11) 0.0545(14) 0.0054(10) 0.0332(12) 0.0137(10)
C11 0.0438(13) 0.0364(12) 0.0517(13) 0.0084(10) 0.0325(11) 0.0150(10)
C12 0.0376(12) 0.0320(11) 0.0508(13) 0.0070(9) 0.0289(11) 0.0104(10)
C13 0.0462(14) 0.0302(11) 0.0616(15) 0.0091(10) 0.0379(12) 0.0116(10)
C14 0.0455(14) 0.0301(11) 0.0669(16) 0.0119(10) 0.0369(12) 0.0120(10)
C15 0.0575(17) 0.0472(14) 0.0726(18) 0.0208(13) 0.0383(15) 0.0183(13)
C16 0.065(2) 0.0625(19) 0.080(2) 0.0243(16) 0.0303(17) 0.0274(16)
C17 0.0496(17) 0.0663(19) 0.095(3) 0.0216(17) 0.0297(17) 0.0262(15)
C18 0.0489(17) 0.0586(17) 0.104(3) 0.0208(17) 0.0468(18) 0.0207(14)
C19 0.0468(14) 0.0386(13) 0.0804(19) 0.0150(12) 0.0426(14) 0.0156(11)
C20 0.0582(17) 0.0523(15) 0.082(2) 0.0175(14) 0.0545(16) 0.0188(13)
C21 0.0632(18) 0.0460(14) 0.0688(17) 0.0125(12) 0.0493(15) 0.0196(13)
C22 0.086(3) 0.079(2) 0.071(2) 0.0178(17) 0.058(2) 0.0314(19)
C23 0.093(3) 0.101(3) 0.061(2) 0.0158(18) 0.049(2) 0.037(2)
C24 0.071(2) 0.106(3) 0.063(2) 0.0080(19) 0.0312(18) 0.035(2)
C25 0.0545(17) 0.074(2) 0.0630(18) 0.0082(15) 0.0348(15) 0.0230(15)
C26 0.0506(15) 0.0409(13) 0.0647(16) 0.0090(11) 0.0399(13) 0.0171(11)
C27 0.0485(14) 0.0310(11) 0.0598(15) 0.0085(10) 0.0394(12) 0.0145(10)
C28 0.0498(15) 0.0403(13) 0.0670(17) 0.0100(11) 0.0404(13) 0.0143(11)
C29 0.0563(18) 0.0704(19) 0.0693(19) 0.0136(15) 0.0393(15) 0.0193(15)
C30 0.057(2) 0.108(3) 0.073(2) 0.014(2) 0.0265(18) 0.018(2)
C31 0.0454(18) 0.115(3) 0.094(3) 0.013(2) 0.0328(19) 0.018(2)
C32 0.0541(19) 0.080(2) 0.114(3) 0.018(2) 0.058(2) 0.0176(17)
C33 0.0555(17) 0.0482(14) 0.0782(19) 0.0167(13) 0.0485(15) 0.0182(13)
C34 0.071(2) 0.0556(16) 0.089(2) 0.0237(15) 0.0642(19) 0.0263(15)
C35 0.076(2) 0.0401(13) 0.0714(18) 0.0195(12) 0.0558(16) 0.0265(13)
C36 0.105(3) 0.0583(17) 0.077(2) 0.0271(15) 0.069(2) 0.0401(19)
C37 0.111(3) 0.068(2) 0.0625(19) 0.0235(15) 0.051(2) 0.046(2)
C38 0.085(2) 0.069(2) 0.0621(18) 0.0184(15) 0.0329(17) 0.0422(19)
C39 0.0700(19) 0.0544(16) 0.0668(18) 0.0136(13) 0.0425(16) 0.0313(15)
C40 0.0598(16) 0.0346(12) 0.0602(15) 0.0122(10) 0.0426(13) 0.0231(11)
C41 0.0378(12) 0.0346(11) 0.0514(13) 0.0069(10) 0.0311(11) 0.0119(10)
C42 0.0379(13) 0.0412(13) 0.0715(17) 0.0018(11) 0.0310(12) 0.0121(11)
C43 0.0671(17) 0.0390(13) 0.0544(15) 0.0095(11) 0.0402(14) 0.0133(12)
C44 0.0557(16) 0.0358(12) 0.0605(16) 0.0004(11) 0.0355(13) 0.0153(11)
C45 0.115(3) 0.0409(16) 0.123(3) -0.0083(18) 0.088(3) 0.0061(18)
C46 0.091(3) 0.087(3) 0.113(3) -0.013(2) 0.028(2) 0.058(3)
C47 0.118(3) 0.061(2) 0.068(2) -0.0022(16) 0.055(2) 0.018(2)
C48 0.0554(16) 0.0305(12) 0.0599(16) 0.0060(11) 0.0342(13) 0.0077(11)
C49 0.0571(19) 0.0477(17) 0.117(3) -0.0051(18) 0.043(2) -0.0011(15)
C50 0.123(4) 0.0506(19) 0.088(3) 0.0293(18) 0.039(3) 0.009(2)
C51 0.096(3) 0.0380(15) 0.104(3) -0.0067(16) 0.065(2) 0.0023(16)
C52 0.152(12) 0.105(8) 0.103(8) -0.058(7) -0.062(9) 0.090(9)
C52' 0.24(3) 0.056(6) 0.20(2) 0.000(9) -0.15(2) 0.041(11)
C53 0.062(9) 0.093(11) 0.045(6) 0.029(7) 0.003(5) -0.016(7)
C53' 0.051(6) 0.110(13) 0.045(5) -0.006(7) 0.013(4) 0.024(8)

loop_
_atom_type_symbol
_atom_type_description
_atom_type_scat_dispersion_real
_atom_type_scat_dispersion_imag
_atom_type_scat_source
C C 0.0181 0.0091 'International Tables Vol C Tables 4.2.6.8 and 6.1.1.4'
H H 0.0000 0.0000 'International Tables Vol C Tables 4.2.6.8 and 6.1.1.4'
I I -0.3257 6.8362 'International Tables Vol C Tables 4.2.6.8 and 6.1.1.4'
O O 0.0492 0.0322 'International Tables Vol C Tables 4.2.6.8 and 6.1.1.4'

loop_
_geom_angle_atom_site_label_1
_geom_angle_atom_site_label_2
_geom_angle_atom_site_label_3
_geom_angle
_geom_angle_site_symmetry_1
_geom_angle_site_symmetry_3
_geom_angle_publ_flag
C12 O1 C1 119.05(19) . . ?
O1 C1 C2 115.2(2) . . ?
O1 C1 C6 122.9(2) . . ?
C6 C1 C2 121.9(2) . . ?
C1 C2 C3 118.3(2) . . ?
C1 C2 C13 122.5(2) . . ?
C3 C2 C13 119.2(2) . . ?
C2 C3 H3 119.1 . . ?
C2 C3 C4 121.9(2) . . ?
C4 C3 H3 119.1 . . ?
C3 C4 C44 122.5(2) . . ?
C5 C4 C3 117.2(2) . . ?
C5 C4 C44 120.3(2) . . ?
C4 C5 H5 118.2 . . ?
C4 C5 C6 123.6(2) . . ?
C6 C5 H5 118.2 . . ?
C1 C6 C5 117.1(2) . . ?
C1 C6 C41 122.4(2) . . ?
C5 C6 C41 120.5(2) . . ?
C8 C7 C41 120.4(2) . . ?
C12 C7 C8 117.6(2) . . ?
C12 C7 C41 121.9(2) . . ?
C7 C8 H8 118.3 . . ?
C9 C8 C7 123.4(2) . . ?
C9 C8 H8 118.3 . . ?
C8 C9 C10 117.0(2) . . ?
C8 C9 C48 120.3(2) . . ?
C10 C9 C48 122.7(2) . . ?
C9 C10 H10 119.0 . . ?
C11 C10 C9 121.9(2) . . ?
C11 C10 H10 119.0 . . ?
C10 C11 C12 118.8(2) . . ?
C10 C11 C27 120.1(2) . . ?
C12 C11 C27 121.2(2) . . ?
O1 C12 C7 123.5(2) . . ?
O1 C12 C11 115.3(2) . . ?
C7 C12 C11 121.2(2) . . ?
C14 C13 C2 119.3(2) . . ?
C14 C13 C26 120.3(2) . . ?
C26 C13 C2 120.3(2) . . ?
C13 C14 C15 123.0(3) . . ?
C13 C14 C19 119.5(3) . . ?
C15 C14 C19 117.4(3) . . ?
C14 C15 H15 119.4 . . ?
C16 C15 C14 121.2(3) . . ?
C16 C15 H15 119.4 . . ?
C15 C16 H16 119.6 . . ?
C15 C16 C17 120.9(4) . . ?
C17 C16 H16 119.6 . . ?
C16 C17 H17 119.9 . . ?
C18 C17 C16 120.1(3) . . ?
C18 C17 H17 119.9 . . ?
C17 C18 H18 119.3 . . ?
C17 C18 C19 121.3(3) . . ?
C19 C18 H18 119.3 . . ?
C18 C19 C14 119.0(3) . . ?
C20 C19 C14 119.3(3) . . ?
C20 C19 C18 121.8(3) . . ?
C19 C20 H20 119.0 . . ?
C19 C20 C21 122.1(3) . . ?
C21 C20 H20 119.0 . . ?
C20 C21 C22 121.3(3) . . ?
C20 C21 C26 119.4(3) . . ?
C22 C21 C26 119.2(3) . . ?
C21 C22 H22 119.6 . . ?
C23 C22 C21 120.8(3) . . ?
C23 C22 H22 119.6 . . ?
C22 C23 H23 119.8 . . ?
C22 C23 C24 120.5(4) . . ?
C24 C23 H23 119.8 . . ?
C23 C24 H24 119.8 . . ?
C25 C24 C23 120.5(4) . . ?
C25 C24 H24 119.8 . . ?
C24 C25 H25 119.3 . . ?
C24 C25 C26 121.4(3) . . ?
C26 C25 H25 119.3 . . ?
C13 C26 C21 119.3(3) . . ?
C13 C26 C25 123.2(3) . . ?
C25 C26 C21 117.6(3) . . ?
C28 C27 C11 119.7(2) . . ?
C40 C27 C11 119.4(2) . . ?
C40 C27 C28 120.8(2) . . ?
C27 C28 C29 123.2(3) . . ?
C27 C28 C33 119.5(3) . . ?
C29 C28 C33 117.3(3) . . ?
C28 C29 H29 119.1 . . ?
C30 C29 C28 121.8(3) . . ?
C30 C29 H29 119.1 . . ?
C29 C30 H30 119.7 . . ?
C29 C30 C31 120.6(4) . . ?
C31 C30 H30 119.7 . . ?
C30 C31 H31 119.9 . . ?
C32 C31 C30 120.2(4) . . ?
C32 C31 H31 119.9 . . ?
C31 C32 H32 119.7 . . ?
C31 C32 C33 120.5(3) . . ?
C33 C32 H32 119.7 . . ?
C32 C33 C28 119.6(3) . . ?
C34 C33 C28 118.7(3) . . ?
C34 C33 C32 121.7(3) . . ?
C33 C34 H34 118.6 . . ?
C35 C34 C33 122.7(3) . . ?
C35 C34 H34 118.6 . . ?
C34 C35 C36 122.3(3) . . ?
C34 C35 C40 119.2(3) . . ?
C36 C35 C40 118.5(3) . . ?
C35 C36 H36 119.2 . . ?
C37 C36 C35 121.6(3) . . ?
C37 C36 H36 119.2 . . ?
C36 C37 H37 119.9 . . ?
C36 C37 C38 120.2(3) . . ?
C38 C37 H37 119.9 . . ?
C37 C38 H38 119.7 . . ?
C39 C38 C37 120.7(4) . . ?
C39 C38 H38 119.7 . . ?
C38 C39 H39 119.3 . . ?
C38 C39 C40 121.4(3) . . ?
C40 C39 H39 119.3 . . ?
C27 C40 C35 119.0(3) . . ?
C27 C40 C39 123.4(3) . . ?
C39 C40 C35 117.6(3) . . ?
C6 C41 C7 110.24(19) . . ?
C6 C41 C42 109.41(19) . . ?
C6 C41 C43 109.0(2) . . ?
C7 C41 C42 109.6(2) . . ?
C7 C41 C43 109.19(19) . . ?
C42 C41 C43 109.4(2) . . ?
C41 C42 H42A 109.5 . . ?
C41 C42 H42B 109.5 . . ?
C41 C42 H42C 109.5 . . ?
H42A C42 H42B 109.5 . . ?
H42A C42 H42C 109.5 . . ?
H42B C42 H42C 109.5 . . ?
C41 C43 H43A 109.5 . . ?
C41 C43 H43B 109.5 . . ?
C41 C43 H43C 109.5 . . ?
H43A C43 H43B 109.5 . . ?
H43A C43 H43C 109.5 . . ?
H43B C43 H43C 109.5 . . ?
C45 C44 C4 112.7(2) . . ?
C45 C44 C46 111.7(3) . . ?
C45 C44 C47 106.5(3) . . ?
C46 C44 C4 109.0(2) . . ?
C46 C44 C47 107.9(4) . . ?
C47 C44 C4 108.9(2) . . ?
C44 C45 H45A 109.5 . . ?
C44 C45 H45B 109.5 . . ?
C44 C45 H45C 109.5 . . ?
H45A C45 H45B 109.5 . . ?
H45A C45 H45C 109.5 . . ?
H45B C45 H45C 109.5 . . ?
C44 C46 H46A 109.5 . . ?
C44 C46 H46B 109.5 . . ?
C44 C46 H46C 109.5 . . ?
H46A C46 H46B 109.5 . . ?
H46A C46 H46C 109.5 . . ?
H46B C46 H46C 109.5 . . ?
C44 C47 H47A 109.5 . . ?
C44 C47 H47B 109.5 . . ?
C44 C47 H47C 109.5 . . ?
H47A C47 H47B 109.5 . . ?
H47A C47 H47C 109.5 . . ?
H47B C47 H47C 109.5 . . ?
C49 C48 C9 109.8(2) . . ?
C50 C48 C9 108.8(2) . . ?
C50 C48 C49 109.6(4) . . ?
C50 C48 C51 108.8(3) . . ?
C51 C48 C9 112.2(2) . . ?
C51 C48 C49 107.6(3) . . ?
C48 C49 H49A 109.5 . . ?
C48 C49 H49B 109.5 . . ?
C48 C49 H49C 109.5 . . ?
H49A C49 H49B 109.5 . . ?
H49A C49 H49C 109.5 . . ?
H49B C49 H49C 109.5 . . ?
C48 C50 H50A 109.5 . . ?
C48 C50 H50B 109.5 . . ?
C48 C50 H50C 109.5 . . ?
H50A C50 H50B 109.5 . . ?
H50A C50 H50C 109.5 . . ?
H50B C50 H50C 109.5 . . ?
C48 C51 H51A 109.5 . . ?
C48 C51 H51B 109.5 . . ?
C48 C51 H51C 109.5 . . ?
H51A C51 H51B 109.5 . . ?
H51A C51 H51C 109.5 . . ?
H51B C51 H51C 109.5 . . ?
I1' C52 H52C 111.2 . . ?
I1' C52 H52D 111.2 . . ?
H52C C52 H52D 109.1 . . ?
C53 C52 I1' 102.9(7) . . ?
C53 C52 H52C 111.2 . . ?
C53 C52 H52D 111.2 . . ?
I1 C52' H52A 109.7 . . ?
I1 C52' H52B 109.7 . . ?
H52A C52' H52B 108.2 . . ?
C53' C52' I1 109.6(8) . . ?
C53' C52' H52A 109.7 . . ?
C53' C52' H52B 109.7 . . ?
C52 C53 H53D 109.5 . . ?
C52 C53 H53E 109.5 . . ?
C52 C53 H53F 109.5 . . ?
H53D C53 H53E 109.5 . . ?
H53D C53 H53F 109.5 . . ?
H53E C53 H53F 109.5 . . ?
C52' C53' H53A 109.5 . . ?
C52' C53' H53B 109.5 . . ?
C52' C53' H53C 109.5 . . ?
H53A C53' H53B 109.5 . . ?
H53A C53' H53C 109.5 . . ?
H53B C53' H53C 109.5 . . ?

loop_
_geom_bond_atom_site_label_1
_geom_bond_atom_site_label_2
_geom_bond_distance
_geom_bond_site_symmetry_2
_geom_bond_publ_flag
I1 C52' 2.233(12) . ?
I1' C52 2.271(11) . ?
O1 C1 1.378(3) . ?
O1 C12 1.373(3) . ?
C1 C2 1.394(3) . ?
C1 C6 1.390(4) . ?
C2 C3 1.394(3) . ?
C2 C13 1.500(4) . ?
C3 H3 0.9300 . ?
C3 C4 1.397(4) . ?
C4 C5 1.380(3) . ?
C4 C44 1.544(3) . ?
C5 H5 0.9300 . ?
C5 C6 1.394(3) . ?
C6 C41 1.524(3) . ?
C7 C8 1.393(3) . ?
C7 C12 1.389(4) . ?
C7 C41 1.526(3) . ?
C8 H8 0.9300 . ?
C8 C9 1.387(3) . ?
C9 C10 1.398(4) . ?
C9 C48 1.541(3) . ?
C10 H10 0.9300 . ?
C10 C11 1.388(3) . ?
C11 C12 1.402(3) . ?
C11 C27 1.496(4) . ?
C13 C14 1.407(4) . ?
C13 C26 1.417(4) . ?
C14 C15 1.434(4) . ?
C14 C19 1.440(4) . ?
C15 H15 0.9300 . ?
C15 C16 1.358(5) . ?
C16 H16 0.9300 . ?
C16 C17 1.416(6) . ?
C17 H17 0.9300 . ?
C17 C18 1.351(6) . ?
C18 H18 0.9300 . ?
C18 C19 1.427(5) . ?
C19 C20 1.387(5) . ?
C20 H20 0.9300 . ?
C20 C21 1.389(5) . ?
C21 C22 1.429(5) . ?
C21 C26 1.437(4) . ?
C22 H22 0.9300 . ?
C22 C23 1.351(6) . ?
C23 H23 0.9300 . ?
C23 C24 1.418(6) . ?
C24 H24 0.9300 . ?
C24 C25 1.363(5) . ?
C25 H25 0.9300 . ?
C25 C26 1.423(4) . ?
C27 C28 1.413(4) . ?
C27 C40 1.408(4) . ?
C28 C29 1.418(5) . ?
C28 C33 1.443(4) . ?
C29 H29 0.9300 . ?
C29 C30 1.361(5) . ?
C30 H30 0.9300 . ?
C30 C31 1.406(7) . ?
C31 H31 0.9300 . ?
C31 C32 1.374(7) . ?
C32 H32 0.9300 . ?
C32 C33 1.414(5) . ?
C33 C34 1.392(5) . ?
C34 H34 0.9300 . ?
C34 C35 1.385(5) . ?
C35 C36 1.427(5) . ?
C35 C40 1.449(4) . ?
C36 H36 0.9300 . ?
C36 C37 1.343(6) . ?
C37 H37 0.9300 . ?
C37 C38 1.419(6) . ?
C38 H38 0.9300 . ?
C38 C39 1.362(5) . ?
C39 H39 0.9300 . ?
C39 C40 1.421(5) . ?
C41 C42 1.537(3) . ?
C41 C43 1.538(4) . ?
C42 H42A 0.9600 . ?
C42 H42B 0.9600 . ?
C42 H42C 0.9600 . ?
C43 H43A 0.9600 . ?
C43 H43B 0.9600 . ?
C43 H43C 0.9600 . ?
C44 C45 1.518(5) . ?
C44 C46 1.521(5) . ?
C44 C47 1.528(5) . ?
C45 H45A 0.9600 . ?
C45 H45B 0.9600 . ?
C45 H45C 0.9600 . ?
C46 H46A 0.9600 . ?
C46 H46B 0.9600 . ?
C46 H46C 0.9600 . ?
C47 H47A 0.9600 . ?
C47 H47B 0.9600 . ?
C47 H47C 0.9600 . ?
C48 C49 1.536(5) . ?
C48 C50 1.509(5) . ?
C48 C51 1.519(4) . ?
C49 H49A 0.9600 . ?
C49 H49B 0.9600 . ?
C49 H49C 0.9600 . ?
C50 H50A 0.9600 . ?
C50 H50B 0.9600 . ?
C50 H50C 0.9600 . ?
C51 H51A 0.9600 . ?
C51 H51B 0.9600 . ?
C51 H51C 0.9600 . ?
C52 H52C 0.9700 . ?
C52 H52D 0.9700 . ?
C52 C53 1.547(13) . ?
C52' H52A 0.9700 . ?
C52' H52B 0.9700 . ?
C52' C53' 1.532(8) . ?
C53 H53D 0.9600 . ?
C53 H53E 0.9600 . ?
C53 H53F 0.9600 . ?
C53' H53A 0.9600 . ?
C53' H53B 0.9600 . ?
C53' H53C 0.9600 . ?

loop_
_geom_torsion_atom_site_label_1
_geom_torsion_atom_site_label_2
_geom_torsion_atom_site_label_3
_geom_torsion_atom_site_label_4
_geom_torsion
_geom_torsion_site_symmetry_1
_geom_torsion_site_symmetry_2
_geom_torsion_site_symmetry_3
_geom_torsion_site_symmetry_4
_geom_torsion_publ_flag
O1 C1 C2 C3 179.4(2) . . . . ?
O1 C1 C2 C13 -2.2(4) . . . . ?
O1 C1 C6 C5 -179.2(2) . . . . ?
O1 C1 C6 C41 1.9(4) . . . . ?
C1 O1 C12 C7 0.7(3) . . . . ?
C1 O1 C12 C11 -179.5(2) . . . . ?
C1 C2 C3 C4 0.1(4) . . . . ?
C1 C2 C13 C14 -110.4(3) . . . . ?
C1 C2 C13 C26 73.5(3) . . . . ?
C1 C6 C41 C7 -1.7(3) . . . . ?
C1 C6 C41 C42 -122.3(3) . . . . ?
C1 C6 C41 C43 118.2(3) . . . . ?
C2 C1 C6 C5 0.5(4) . . . . ?
C2 C1 C6 C41 -178.4(2) . . . . ?
C2 C3 C4 C5 0.0(4) . . . . ?
C2 C3 C4 C44 179.6(2) . . . . ?
C2 C13 C14 C15 6.3(3) . . . . ?
C2 C13 C14 C19 -173.5(2) . . . . ?
C2 C13 C26 C21 172.8(2) . . . . ?
C2 C13 C26 C25 -6.4(4) . . . . ?
C3 C2 C13 C14 68.0(3) . . . . ?
C3 C2 C13 C26 -108.0(3) . . . . ?
C3 C4 C5 C6 0.1(4) . . . . ?
C3 C4 C44 C45 -6.2(4) . . . . ?
C3 C4 C44 C46 118.3(4) . . . . ?
C3 C4 C44 C47 -124.1(3) . . . . ?
C4 C5 C6 C1 -0.4(4) . . . . ?
C4 C5 C6 C41 178.5(2) . . . . ?
C5 C4 C44 C45 173.3(3) . . . . ?
C5 C4 C44 C46 -62.2(4) . . . . ?
C5 C4 C44 C47 55.4(4) . . . . ?
C5 C6 C41 C7 179.5(2) . . . . ?
C5 C6 C41 C42 58.9(3) . . . . ?
C5 C6 C41 C43 -60.7(3) . . . . ?
C6 C1 C2 C3 -0.3(4) . . . . ?
C6 C1 C2 C13 178.1(2) . . . . ?
C7 C8 C9 C10 0.4(4) . . . . ?
C7 C8 C9 C48 179.0(2) . . . . ?
C8 C7 C12 O1 -179.7(2) . . . . ?
C8 C7 C12 C11 0.5(4) . . . . ?
C8 C7 C41 C6 -179.9(2) . . . . ?
C8 C7 C41 C42 -59.4(3) . . . . ?
C8 C7 C41 C43 60.4(3) . . . . ?
C8 C9 C10 C11 0.0(4) . . . . ?
C8 C9 C48 C49 48.7(4) . . . . ?
C8 C9 C48 C50 -71.2(4) . . . . ?
C8 C9 C48 C51 168.3(3) . . . . ?
C9 C10 C11 C12 -0.2(4) . . . . ?
C9 C10 C11 C27 179.9(2) . . . . ?
C10 C9 C48 C49 -132.8(3) . . . . ?
C10 C9 C48 C50 107.2(4) . . . . ?
C10 C9 C48 C51 -13.3(4) . . . . ?
C10 C11 C12 O1 -179.9(2) . . . . ?
C10 C11 C12 C7 -0.1(4) . . . . ?
C10 C11 C27 C28 -109.3(3) . . . . ?
C10 C11 C27 C40 68.4(3) . . . . ?
C11 C27 C28 C29 -2.8(4) . . . . ?
C11 C27 C28 C33 176.0(2) . . . . ?
C11 C27 C40 C35 -176.8(2) . . . . ?
C11 C27 C40 C39 3.3(3) . . . . ?
C12 O1 C1 C2 179.0(2) . . . . ?
C12 O1 C1 C6 -1.3(3) . . . . ?
C12 C7 C8 C9 -0.7(4) . . . . ?
C12 C7 C41 C6 1.0(3) . . . . ?
C12 C7 C41 C42 121.5(3) . . . . ?
C12 C7 C41 C43 -118.7(3) . . . . ?
C12 C11 C27 C28 70.8(3) . . . . ?
C12 C11 C27 C40 -111.5(3) . . . . ?
C13 C2 C3 C4 -178.4(2) . . . . ?
C13 C14 C15 C16 -179.3(3) . . . . ?
C13 C14 C19 C18 178.9(2) . . . . ?
C13 C14 C19 C20 0.3(4) . . . . ?
C14 C13 C26 C21 -3.1(3) . . . . ?
C14 C13 C26 C25 177.7(2) . . . . ?
C14 C15 C16 C17 0.4(5) . . . . ?
C14 C19 C20 C21 -2.6(4) . . . . ?
C15 C14 C19 C18 -0.9(4) . . . . ?
C15 C14 C19 C20 -179.5(2) . . . . ?
C15 C16 C17 C18 -0.9(5) . . . . ?
C16 C17 C18 C19 0.4(5) . . . . ?
C17 C18 C19 C14 0.5(4) . . . . ?
C17 C18 C19 C20 179.1(3) . . . . ?
C18 C19 C20 C21 178.9(3) . . . . ?
C19 C14 C15 C16 0.5(4) . . . . ?
C19 C20 C21 C22 179.9(3) . . . . ?
C19 C20 C21 C26 2.0(4) . . . . ?
C20 C21 C22 C23 -179.9(3) . . . . ?
C20 C21 C26 C13 0.9(4) . . . . ?
C20 C21 C26 C25 -179.9(3) . . . . ?
C21 C22 C23 C24 0.8(6) . . . . ?
C22 C21 C26 C13 -177.1(2) . . . . ?
C22 C21 C26 C25 2.2(4) . . . . ?
C22 C23 C24 C25 0.1(7) . . . . ?
C23 C24 C25 C26 0.2(6) . . . . ?
C24 C25 C26 C13 177.9(3) . . . . ?
C24 C25 C26 C21 -1.3(5) . . . . ?
C26 C13 C14 C15 -177.7(2) . . . . ?
C26 C13 C14 C19 2.5(3) . . . . ?
C26 C21 C22 C23 -1.9(5) . . . . ?
C27 C11 C12 O1 0.0(4) . . . . ?
C27 C11 C12 C7 179.8(2) . . . . ?
C27 C28 C29 C30 177.8(3) . . . . ?
C27 C28 C33 C32 -177.6(3) . . . . ?
C27 C28 C33 C34 1.6(4) . . . . ?
C28 C27 C40 C35 0.9(3) . . . . ?
C28 C27 C40 C39 -179.0(2) . . . . ?
C28 C29 C30 C31 -1.0(7) . . . . ?
C28 C33 C34 C35 -0.8(4) . . . . ?
C29 C28 C33 C32 1.3(4) . . . . ?
C29 C28 C33 C34 -179.6(3) . . . . ?
C29 C30 C31 C32 2.7(8) . . . . ?
C30 C31 C32 C33 -2.4(7) . . . . ?
C31 C32 C33 C28 0.4(5) . . . . ?
C31 C32 C33 C34 -178.7(4) . . . . ?
C32 C33 C34 C35 178.4(3) . . . . ?
C33 C28 C29 C30 -1.0(5) . . . . ?
C33 C34 C35 C36 -179.0(3) . . . . ?
C33 C34 C35 C40 0.0(4) . . . . ?
C34 C35 C36 C37 179.3(3) . . . . ?
C34 C35 C40 C27 -0.1(4) . . . . ?
C34 C35 C40 C39 179.9(2) . . . . ?
C35 C36 C37 C38 0.4(5) . . . . ?
C36 C35 C40 C27 179.0(2) . . . . ?
C36 C35 C40 C39 -1.0(4) . . . . ?
C36 C37 C38 C39 -0.2(5) . . . . ?
C37 C38 C39 C40 -0.7(5) . . . . ?
C38 C39 C40 C27 -178.8(2) . . . . ?
C38 C39 C40 C35 1.3(4) . . . . ?
C40 C27 C28 C29 179.6(2) . . . . ?
C40 C27 C28 C33 -1.7(4) . . . . ?
C40 C35 C36 C37 0.2(4) . . . . ?
C41 C7 C8 C9 -179.8(2) . . . . ?
C41 C7 C12 O1 -0.7(4) . . . . ?
C41 C7 C12 C11 179.6(2) . . . . ?
C44 C4 C5 C6 -179.4(2) . . . . ?
C48 C9 C10 C11 -178.5(2) . . . . ?
